data_7034376
loop_
_publ_author_name
'Alam, Parvej'
'Kaur, Gurpreet'
'Chakraborty, Shamik'
'Roy Choudhury, Angshuman'
'Laskar, Inamur Rahaman'

_publ_section_title
;
 &quot;Aggregation induced phosphorescence&quot; active
 &quot;rollover&quot; iridium(iii) complex as a multi-stimuli-responsive
 luminescence material.
;
_journal_issue 14
_journal_name_full 'Dalton transactions (Cambridge, England : 2003)'
_journal_page_first 6581
_journal_page_last 6592
_journal_paper_doi 10.1039/c4dt03424d
_journal_volume 44
_journal_year 2015
_chemical_formula_moiety 'C46 H39 Cl Ir N2 P2, C2 H F3 O2, C2 F3 O2'
_chemical_formula_sum 'C50 H40 Cl F6 Ir N2 O4 P2'
_chemical_formula_weight 1136.43
_space_group_crystal_system monoclinic
_space_group_IT_number 14
_space_group_name_Hall '-P 2yn'
_space_group_name_H-M_alt 'P 1 21/n 1'
_symmetry_space_group_name_Hall '-P 2yn'
_symmetry_space_group_name_H-M 'P 1 21/n 1'
_atom_sites_solution_hydrogens mixed
_atom_sites_solution_primary direct
_audit_creation_date 2015-01-20
_audit_creation_method
;
Olex2 1.2
(compiled 2015.01.19 svn.r3143 for OlexSys, GUI svn.r4992)
;
_audit_update_record
;
2015-02-04 deposited with the CCDC.
2015-02-13 downloaded from the CCDC.
;
_cell_angle_alpha 90
_cell_angle_beta 102.980(4)
_cell_angle_gamma 90
_cell_formula_units_Z 4
_cell_length_a 10.6693(6)
_cell_length_b 34.6250(19)
_cell_length_c 12.5781(7)
_cell_measurement_reflns_used 4031
_cell_measurement_temperature 100.0
_cell_measurement_theta_max 25.62
_cell_measurement_theta_min 2.29
_cell_volume 4527.9(4)
_computing_data_collection 'Bruker APEX2'
_computing_molecular_graphics 'Olex2 (Dolomanov et al., 2009)'
_computing_publication_material 'Olex2 (Dolomanov et al., 2009)'
_computing_structure_refinement 'ShelXL (Sheldrick, 2008)'
_computing_structure_solution 'ShelXS (Sheldrick, 2008)'
_diffrn_ambient_temperature 100.0
_diffrn_measured_fraction_theta_full 0.996
_diffrn_measured_fraction_theta_max 0.997
_diffrn_measurement_device_type 'Bruker Kappa CCD'
_diffrn_radiation_type MoK\a
_diffrn_radiation_wavelength 0.71073
_diffrn_reflns_av_R_equivalents 0.0891
_diffrn_reflns_av_unetI/netI 0.1019
_diffrn_reflns_Laue_measured_fraction_full 0.996
_diffrn_reflns_Laue_measured_fraction_max 0.997
_diffrn_reflns_limit_h_max 8
_diffrn_reflns_limit_h_min -14
_diffrn_reflns_limit_k_max 46
_diffrn_reflns_limit_k_min -46
_diffrn_reflns_limit_l_max 16
_diffrn_reflns_limit_l_min -16
_diffrn_reflns_number 36284
_diffrn_reflns_point_group_measured_fraction_full 0.996
_diffrn_reflns_point_group_measured_fraction_max 0.997
_diffrn_reflns_theta_full 25.242
_diffrn_reflns_theta_max 28.700
_diffrn_reflns_theta_min 1.762
_exptl_absorpt_coefficient_mu 3.152
_exptl_absorpt_correction_T_max 0.7469
_exptl_absorpt_correction_T_min 0.6007
_exptl_absorpt_correction_type multi-scan
_exptl_absorpt_process_details
;
SADABS-2008/1 (Bruker,2008) was used for absorption correction.
        wR2(int) was 0.0701 before and 0.0585 after correction.
        The Ratio of minimum to maximum transmission is 0.8043.
        The \l/2 correction factor is 0.0015.
;
_exptl_crystal_colour 'clear light colourless'
_exptl_crystal_colour_lustre clear
_exptl_crystal_colour_modifier light
_exptl_crystal_colour_primary colourless
_exptl_crystal_density_diffrn 1.667
_exptl_crystal_description block
_exptl_crystal_F_000 2256
_exptl_crystal_size_max 0.2
_exptl_crystal_size_mid 0.1
_exptl_crystal_size_min 0.1
_refine_diff_density_max 1.057
_refine_diff_density_min -2.413
_refine_diff_density_rms 0.171
_refine_ls_extinction_method none
_refine_ls_goodness_of_fit_ref 1.023
_refine_ls_hydrogen_treatment mixed
_refine_ls_matrix_type full
_refine_ls_number_parameters 592
_refine_ls_number_reflns 11662
_refine_ls_number_restraints 1
_refine_ls_restrained_S_all 1.023
_refine_ls_R_factor_all 0.0948
_refine_ls_R_factor_gt 0.0524
_refine_ls_shift/su_max 0.001
_refine_ls_shift/su_mean 0.000
_refine_ls_structure_factor_coef Fsqd
_refine_ls_weighting_details 'w=1/[\s^2^(Fo^2^)+(0.0342P)^2^+2.6843P] where P=(Fo^2^+2Fc^2^)/3'
_refine_ls_weighting_scheme calc
_refine_ls_wR_factor_gt 0.0887
_refine_ls_wR_factor_ref 0.1000
_reflns_Friedel_coverage 0.000
_reflns_number_gt 7943
_reflns_number_total 11662
_reflns_threshold_expression 'I > 2\s(I)'
_cod_data_source_file c4dt03424d2.cif
_cod_data_source_block irs8b_0m
_cod_depositor_comments 'Adding full bibliography for 7034376--7034377.cif.'
_cod_database_code 7034376
_shelx_space_group_comment
;
The symmetry employed for this shelxl refinement is uniquely defined
by the following loop, which should always be used as a source of
symmetry information in preference to the above space-group names.
They are only intended as comments.
;
_olex2_refinement_description
;
1. Fixed Uiso
 At 1.2 times of:
  All C(H) groups, All N(H) groups
2. Restrained distances
 O1-H1
 0.95 with sigma of 0.02
3. Uiso/Uaniso restraints and constraints
Uanis(F52B) = Uanis(F52A) = Uanis(F51B) = Uanis(F51A)
Uanis(C25) = Uanis(C26) = Uanis(C27)
4. Others
 Sof(F51B)=Sof(F52B)=1-FVAR(1)
 Sof(F52A)=Sof(F51A)=FVAR(1)
5.a Aromatic/amide H refined with riding coordinates:
 N2(H2), C5(H5), C6(H6), C7(H7), C8(H8), C9(H9), C10(H10), C11(H11), C13(H13),
 C14(H14), C15(H15), C16(H16), C17(H17), C19(H19), C1A(H1A), C20(H20), C21(H21),
  C22(H22), C24(H24), C25(H25), C26(H26), C27(H27), C28(H28), C30(H30),
 C31(H31), C32(H32), C33(H33), C34(H34), C36(H36), C37(H37), C38(H38), C39(H39),
  C40(H40), C42(H42), C43(H43), C44(H44), C45(H45), C46(H46)
;
_shelx_shelxl_version_number 2014/7
_olex2_submission_special_instructions 'No special instructions were received'

loop_
_space_group_symop_operation_xyz
'x, y, z'
'-x+1/2, y+1/2, -z+1/2'
'-x, -y, -z'
'x-1/2, -y-1/2, z-1/2'

loop_
_atom_site_label
_atom_site_type_symbol
_atom_site_fract_x
_atom_site_fract_y
_atom_site_fract_z
_atom_site_U_iso_or_equiv
_atom_site_adp_type
_atom_site_occupancy
_atom_site_site_symmetry_order
_atom_site_calc_flag
_atom_site_refinement_flags_posn
_atom_site_refinement_flags_occupancy
_atom_site_disorder_assembly
_atom_site_disorder_group
Ir1 Ir 0.58588(2) 0.64112(2) 0.65125(2) 0.01337(6) Uani 1 1 d . . . .
Cl1 Cl 0.49489(13) 0.70283(4) 0.69394(11) 0.0202(3) Uani 1 1 d . . . .
P1 P 0.62525(13) 0.62486(4) 0.83549(11) 0.0156(3) Uani 1 1 d . . . .
P2 P 0.52449(12) 0.65599(4) 0.46539(11) 0.0143(3) Uani 1 1 d . . . .
F3 F 0.1094(3) 0.56228(12) 0.7814(3) 0.0369(9) Uani 1 1 d . . . .
O1 O 0.1207(4) 0.55815(15) 0.5704(4) 0.0348(11) Uani 1 1 d D . . .
O2 O 0.3269(4) 0.54124(14) 0.6300(4) 0.0366(12) Uani 1 1 d . . . .
O3 O 1.1180(4) 0.56723(14) 0.3726(4) 0.0339(11) Uani 1 1 d . . . .
N1 N 0.7822(4) 0.66118(14) 0.6708(3) 0.0169(10) Uani 1 1 d . . . .
N2 N 0.8671(4) 0.56734(14) 0.5833(4) 0.0193(10) Uani 1 1 d . . . .
H2 H 0.9483 0.5709 0.5819 0.023 Uiso 1 1 calc R . . .
C3 C 0.2185(5) 0.54610(18) 0.6402(5) 0.0238(13) Uani 1 1 d . . . .
F4 F 0.2889(4) 0.53225(16) 0.8292(3) 0.0601(14) Uani 1 1 d . . . .
F5 F 0.1209(4) 0.50262(12) 0.7401(4) 0.0551(12) Uani 1 1 d . . . .
F6 F 1.0818(4) 0.61188(14) 0.1829(3) 0.0536(12) Uani 1 1 d . . . .
C1 C 0.8623(5) 0.63496(16) 0.6404(4) 0.0148(12) Uani 1 1 d . . . .
C4 C 0.7996(5) 0.59757(17) 0.6090(4) 0.0159(12) Uani 1 1 d . . . .
C5 C 0.8165(5) 0.53232(18) 0.5598(5) 0.0232(13) Uani 1 1 d . . . .
H5 H 0.8673 0.5119 0.5417 0.028 Uiso 1 1 calc R . . .
C6 C 0.6891(5) 0.52623(17) 0.5624(4) 0.0198(12) Uani 1 1 d . . . .
H6 H 0.6511 0.5016 0.5448 0.024 Uiso 1 1 calc R . . .
C7 C 0.6171(5) 0.55621(17) 0.5907(4) 0.0187(12) Uani 1 1 d . . . .
H7 H 0.5305 0.5517 0.5946 0.022 Uiso 1 1 calc R . . .
C2 C 0.6708(5) 0.59337(16) 0.6137(4) 0.0139(11) Uani 1 1 d . . . .
C8 C 0.9914(5) 0.64354(19) 0.6443(4) 0.0233(12) Uani 1 1 d . . . .
H8 H 1.0459 0.6252 0.6210 0.028 Uiso 1 1 calc R . . .
C9 C 1.0373(5) 0.67931(18) 0.6829(5) 0.0245(14) Uani 1 1 d . . . .
H9 H 1.1242 0.6860 0.6849 0.029 Uiso 1 1 calc R . . .
C10 C 0.9586(5) 0.70544(18) 0.7187(5) 0.0218(13) Uani 1 1 d . . . .
H10 H 0.9908 0.7296 0.7486 0.026 Uiso 1 1 calc R . . .
C11 C 0.8300(5) 0.69532(17) 0.7098(4) 0.0212(13) Uani 1 1 d . . . .
H11 H 0.7742 0.7134 0.7323 0.025 Uiso 1 1 calc R . . .
C12 C 0.7412(5) 0.65815(17) 0.9177(4) 0.0164(12) Uani 1 1 d . . . .
C13 C 0.6967(6) 0.69421(18) 0.9401(5) 0.0226(13) Uani 1 1 d . . . .
H13 H 0.6074 0.6998 0.9185 0.027 Uiso 1 1 calc R . . .
C14 C 0.7805(6) 0.72232(19) 0.9935(5) 0.0260(14) Uani 1 1 d . . . .
H14 H 0.7479 0.7468 1.0079 0.031 Uiso 1 1 calc R . . .
C15 C 0.9105(6) 0.7150(2) 1.0258(5) 0.0295(15) Uani 1 1 d . . . .
H15 H 0.9676 0.7341 1.0634 0.035 Uiso 1 1 calc R . . .
C16 C 0.9560(6) 0.6795(2) 1.0025(5) 0.0313(16) Uani 1 1 d . . . .
H16 H 1.0458 0.6746 1.0229 0.038 Uiso 1 1 calc R . . .
C17 C 0.8746(5) 0.65080(19) 0.9502(5) 0.0258(14) Uani 1 1 d . . . .
H17 H 0.9081 0.6264 0.9363 0.031 Uiso 1 1 calc R . . .
C18 C 0.6864(5) 0.57674(18) 0.8724(4) 0.0197(13) Uani 1 1 d . . . .
C19 C 0.8059(5) 0.56414(18) 0.8531(4) 0.0213(13) Uani 1 1 d . . . .
H19 H 0.8554 0.5814 0.8203 0.026 Uiso 1 1 calc R . . .
C1A C 0.8518(6) 0.5273(2) 0.8811(5) 0.0287(15) Uani 1 1 d . . . .
H1A H 0.9330 0.5197 0.8689 0.034 Uiso 1 1 calc R . . .
C20 C 0.7802(6) 0.5016(2) 0.9267(5) 0.0324(15) Uani 1 1 d . . . .
H20 H 0.8128 0.4765 0.9473 0.039 Uiso 1 1 calc R . . .
C21 C 0.6615(6) 0.51238(19) 0.9424(5) 0.0297(15) Uani 1 1 d . . . .
H21 H 0.6112 0.4945 0.9721 0.036 Uiso 1 1 calc R . . .
C22 C 0.6153(6) 0.54927(18) 0.9151(5) 0.0249(14) Uani 1 1 d . . . .
H22 H 0.5328 0.5561 0.9257 0.030 Uiso 1 1 calc R . . .
C23 C 0.4931(5) 0.62856(17) 0.9043(4) 0.0191(12) Uani 1 1 d . . . .
C24 C 0.5191(6) 0.62579(18) 1.0187(4) 0.0233(13) Uani 1 1 d . . . .
H24 H 0.6059 0.6234 1.0578 0.028 Uiso 1 1 calc R . . .
C25 C 0.4243(5) 0.62638(19) 1.0754(5) 0.0281(9) Uani 1 1 d . . . .
H25 H 0.4449 0.6235 1.1525 0.034 Uiso 1 1 calc R . . .
C26 C 0.2975(6) 0.63121(19) 1.0198(5) 0.0281(9) Uani 1 1 d . . . .
H26 H 0.2310 0.6317 1.0589 0.034 Uiso 1 1 calc R . . .
C27 C 0.2674(5) 0.63532(19) 0.9058(5) 0.0281(9) Uani 1 1 d . . . .
H27 H 0.1807 0.6390 0.8675 0.034 Uiso 1 1 calc R . . .
C28 C 0.3660(5) 0.63388(18) 0.8492(4) 0.0235(14) Uani 1 1 d . . . .
H28 H 0.3459 0.6366 0.7720 0.028 Uiso 1 1 calc R . . .
C29 C 0.6246(5) 0.69143(17) 0.4157(4) 0.0184(12) Uani 1 1 d . . . .
C30 C 0.6588(5) 0.68953(18) 0.3145(5) 0.0212(13) Uani 1 1 d . . . .
H30 H 0.6305 0.6685 0.2668 0.025 Uiso 1 1 calc R . . .
C31 C 0.7342(5) 0.71843(19) 0.2837(5) 0.0258(14) Uani 1 1 d . . . .
H31 H 0.7573 0.7166 0.2152 0.031 Uiso 1 1 calc R . . .
C32 C 0.7762(5) 0.74967(19) 0.3507(5) 0.0244(14) Uani 1 1 d . . . .
H32 H 0.8286 0.7690 0.3291 0.029 Uiso 1 1 calc R . . .
C33 C 0.7407(5) 0.75235(19) 0.4495(5) 0.0261(14) Uani 1 1 d . . . .
H33 H 0.7676 0.7739 0.4957 0.031 Uiso 1 1 calc R . . .
C34 C 0.6652(5) 0.72342(18) 0.4820(5) 0.0211(13) Uani 1 1 d . . . .
H34 H 0.6412 0.7256 0.5500 0.025 Uiso 1 1 calc R . . .
C35 C 0.3605(5) 0.67472(16) 0.4130(4) 0.0146(11) Uani 1 1 d . . . .
C36 C 0.2635(5) 0.66872(18) 0.4681(5) 0.0218(13) Uani 1 1 d . . . .
H36 H 0.2824 0.6568 0.5379 0.026 Uiso 1 1 calc R . . .
C37 C 0.1377(5) 0.68023(19) 0.4210(5) 0.0263(14) Uani 1 1 d . . . .
H37 H 0.0709 0.6756 0.4583 0.032 Uiso 1 1 calc R . . .
C38 C 0.1099(5) 0.69828(18) 0.3208(5) 0.0242(14) Uani 1 1 d . . . .
H38 H 0.0245 0.7063 0.2896 0.029 Uiso 1 1 calc R . . .
C39 C 0.2067(5) 0.70464(18) 0.2657(5) 0.0228(13) Uani 1 1 d . . . .
H39 H 0.1874 0.7171 0.1965 0.027 Uiso 1 1 calc R . . .
C40 C 0.3329(5) 0.69287(17) 0.3112(4) 0.0195(12) Uani 1 1 d . . . .
H40 H 0.3992 0.6972 0.2732 0.023 Uiso 1 1 calc R . . .
C41 C 0.5242(5) 0.61360(17) 0.3803(4) 0.0173(12) Uani 1 1 d . . . .
C42 C 0.6363(5) 0.59993(16) 0.3541(4) 0.0152(11) Uani 1 1 d . . . .
H42 H 0.7135 0.6145 0.3743 0.018 Uiso 1 1 calc R . . .
C43 C 0.6365(6) 0.56523(19) 0.2987(5) 0.0254(14) Uani 1 1 d . . . .
H43 H 0.7131 0.5567 0.2795 0.031 Uiso 1 1 calc R . . .
C44 C 0.5269(6) 0.54298(19) 0.2713(5) 0.0255(14) Uani 1 1 d . . . .
H44 H 0.5281 0.5190 0.2350 0.031 Uiso 1 1 calc R . . .
C45 C 0.4147(6) 0.55610(19) 0.2976(5) 0.0264(14) Uani 1 1 d . . . .
H45 H 0.3386 0.5410 0.2783 0.032 Uiso 1 1 calc R . . .
C46 C 0.4123(6) 0.59091(17) 0.3517(5) 0.0214(12) Uani 1 1 d . . . .
H46 H 0.3349 0.5995 0.3695 0.026 Uiso 1 1 calc R . . .
C47 C 0.1853(6) 0.5359(2) 0.7495(5) 0.0293(15) Uani 1 1 d . . . .
O48 O 0.9440(4) 0.60116(15) 0.3871(4) 0.0395(12) Uani 1 1 d . . . .
C49 C 1.0141(6) 0.5869(2) 0.3355(5) 0.0273(14) Uani 1 1 d . . . .
C50 C 0.9914(8) 0.5931(3) 0.2120(6) 0.052(2) Uani 1 1 d . . . .
F51B F 0.8781(10) 0.5992(4) 0.1611(7) 0.0554(16) Uani 0.522(7) 1 d . P A 2
F52B F 1.0140(10) 0.5556(3) 0.1610(7) 0.0554(16) Uani 0.522(7) 1 d . P A 2
H H 0.457(5) 0.6208(16) 0.645(4) 0.015(14) Uiso 1 1 d . . . .
F52A F 0.9406(12) 0.5649(4) 0.1597(8) 0.0554(16) Uani 0.478(7) 1 d . P A 1
F51A F 0.8907(11) 0.6222(4) 0.1889(8) 0.0554(16) Uani 0.478(7) 1 d . P A 1
H1 H 0.146(7) 0.564(2) 0.504(4) 0.07(3) Uiso 1 1 d D . . .

loop_
_atom_site_aniso_label
_atom_site_aniso_U_11
_atom_site_aniso_U_22
_atom_site_aniso_U_33
_atom_site_aniso_U_23
_atom_site_aniso_U_13
_atom_site_aniso_U_12
Ir1 0.01271(9) 0.01706(11) 0.01019(9) 0.00071(10) 0.00223(6) 0.00004(11)
Cl1 0.0233(7) 0.0212(8) 0.0170(6) -0.0008(6) 0.0061(5) 0.0033(6)
P1 0.0148(6) 0.0202(8) 0.0117(6) 0.0009(6) 0.0028(5) -0.0020(6)
P2 0.0125(6) 0.0181(8) 0.0123(6) 0.0015(6) 0.0027(5) 0.0004(6)
F3 0.036(2) 0.049(3) 0.0262(19) -0.0060(18) 0.0076(16) 0.0073(19)
O1 0.021(2) 0.060(3) 0.026(2) 0.010(2) 0.0101(19) 0.014(2)
O2 0.017(2) 0.051(3) 0.044(3) 0.010(2) 0.012(2) 0.004(2)
O3 0.026(2) 0.047(3) 0.031(2) 0.005(2) 0.0129(19) 0.004(2)
N1 0.016(2) 0.020(3) 0.014(2) 0.003(2) 0.0027(18) -0.002(2)
N2 0.017(2) 0.024(3) 0.016(2) 0.004(2) 0.0022(18) 0.003(2)
C3 0.018(3) 0.024(4) 0.029(3) 0.000(3) 0.004(2) 0.000(3)
F4 0.033(2) 0.106(4) 0.038(2) 0.022(3) 0.0017(19) 0.022(2)
F5 0.055(3) 0.033(3) 0.086(4) 0.014(2) 0.034(3) -0.005(2)
F6 0.058(3) 0.068(3) 0.042(2) 0.014(2) 0.026(2) -0.018(2)
C1 0.010(2) 0.017(3) 0.016(2) 0.003(2) 0.0002(19) -0.003(2)
C4 0.017(3) 0.021(3) 0.011(2) 0.001(2) 0.006(2) 0.001(2)
C5 0.023(3) 0.019(3) 0.028(3) -0.003(3) 0.006(3) 0.007(3)
C6 0.023(3) 0.017(3) 0.019(3) -0.003(2) 0.003(2) -0.003(2)
C7 0.016(3) 0.026(3) 0.015(3) 0.003(2) 0.005(2) 0.000(2)
C2 0.015(2) 0.023(3) 0.003(2) 0.001(2) -0.0008(19) -0.002(2)
C8 0.018(3) 0.027(3) 0.024(3) 0.008(3) 0.004(2) 0.004(3)
C9 0.019(3) 0.028(4) 0.025(3) 0.005(3) 0.002(2) -0.006(3)
C10 0.023(3) 0.020(3) 0.021(3) 0.004(3) 0.002(2) -0.004(3)
C11 0.027(3) 0.016(3) 0.017(3) -0.002(2) -0.002(2) -0.003(3)
C12 0.020(3) 0.024(3) 0.007(2) 0.003(2) 0.007(2) -0.003(2)
C13 0.024(3) 0.021(3) 0.021(3) -0.003(3) 0.003(2) -0.003(3)
C14 0.038(3) 0.023(4) 0.017(3) -0.001(3) 0.005(3) -0.001(3)
C15 0.031(3) 0.033(4) 0.023(3) -0.006(3) 0.002(3) -0.006(3)
C16 0.020(3) 0.031(4) 0.037(4) 0.002(3) -0.005(3) -0.006(3)
C17 0.022(3) 0.028(4) 0.025(3) 0.000(3) 0.000(2) 0.003(3)
C18 0.018(3) 0.030(4) 0.010(2) 0.004(2) 0.000(2) 0.001(3)
C19 0.018(3) 0.026(4) 0.020(3) 0.002(3) 0.005(2) -0.001(2)
C1A 0.030(3) 0.033(4) 0.022(3) -0.002(3) 0.004(3) 0.006(3)
C20 0.038(4) 0.022(4) 0.034(4) 0.004(3) 0.001(3) 0.003(3)
C21 0.031(3) 0.025(4) 0.030(3) 0.008(3) 0.000(3) 0.000(3)
C22 0.020(3) 0.023(4) 0.030(3) 0.006(3) 0.001(2) -0.005(3)
C23 0.019(3) 0.025(3) 0.013(3) -0.001(2) 0.004(2) -0.004(2)
C24 0.023(3) 0.032(4) 0.015(3) -0.001(3) 0.004(2) -0.001(3)
C25 0.0217(16) 0.041(2) 0.0252(18) 0.0059(17) 0.0121(14) 0.0058(16)
C26 0.0217(16) 0.041(2) 0.0252(18) 0.0059(17) 0.0121(14) 0.0058(16)
C27 0.0217(16) 0.041(2) 0.0252(18) 0.0059(17) 0.0121(14) 0.0058(16)
C28 0.018(2) 0.039(4) 0.014(3) 0.003(3) 0.004(2) 0.005(3)
C29 0.012(2) 0.023(3) 0.019(3) 0.007(2) 0.002(2) 0.008(2)
C30 0.017(3) 0.028(4) 0.019(3) 0.004(3) 0.007(2) -0.001(3)
C31 0.018(3) 0.038(4) 0.024(3) 0.014(3) 0.011(2) 0.003(3)
C32 0.017(3) 0.030(4) 0.026(3) 0.012(3) 0.005(2) -0.007(3)
C33 0.024(3) 0.025(4) 0.029(3) 0.010(3) 0.004(3) 0.000(3)
C34 0.020(3) 0.027(4) 0.016(3) 0.005(3) 0.003(2) 0.005(3)
C35 0.008(2) 0.018(3) 0.015(3) -0.001(2) -0.002(2) -0.003(2)
C36 0.022(3) 0.027(4) 0.016(3) 0.001(2) 0.003(2) 0.002(3)
C37 0.016(3) 0.040(4) 0.024(3) -0.001(3) 0.006(2) 0.001(3)
C38 0.012(3) 0.028(4) 0.028(3) -0.005(3) -0.006(2) -0.002(2)
C39 0.022(3) 0.027(4) 0.017(3) 0.005(3) -0.002(2) -0.001(3)
C40 0.016(3) 0.026(3) 0.015(3) 0.003(2) 0.002(2) -0.004(2)
C41 0.019(3) 0.021(3) 0.011(2) -0.002(2) 0.001(2) 0.002(2)
C42 0.015(3) 0.019(3) 0.010(2) -0.001(2) 0.000(2) 0.002(2)
C43 0.023(3) 0.031(4) 0.021(3) -0.002(3) 0.002(2) 0.009(3)
C44 0.032(3) 0.022(4) 0.019(3) 0.001(3) 0.001(3) 0.006(3)
C45 0.027(3) 0.028(4) 0.021(3) -0.004(3) -0.002(2) -0.006(3)
C46 0.020(3) 0.027(3) 0.016(2) 0.000(3) 0.001(2) -0.005(3)
C47 0.024(3) 0.031(4) 0.032(3) 0.006(3) 0.005(3) 0.005(3)
O48 0.023(2) 0.057(3) 0.041(3) 0.015(2) 0.012(2) 0.008(2)
C49 0.022(3) 0.034(4) 0.026(3) 0.006(3) 0.006(3) -0.010(3)
C50 0.048(5) 0.079(7) 0.030(4) 0.012(4) 0.007(4) -0.024(5)
F51B 0.055(3) 0.076(5) 0.030(2) 0.007(3) -0.002(3) -0.008(4)
F52B 0.055(3) 0.076(5) 0.030(2) 0.007(3) -0.002(3) -0.008(4)
F52A 0.055(3) 0.076(5) 0.030(2) 0.007(3) -0.002(3) -0.008(4)
F51A 0.055(3) 0.076(5) 0.030(2) 0.007(3) -0.002(3) -0.008(4)

loop_
_atom_type_symbol
_atom_type_description
_atom_type_scat_dispersion_real
_atom_type_scat_dispersion_imag
_atom_type_scat_source
C C 0.0033 0.0016 'International Tables Vol C Tables 4.2.6.8 and 6.1.1.4'
H H 0.0000 0.0000 'International Tables Vol C Tables 4.2.6.8 and 6.1.1.4'
Cl Cl 0.1484 0.1585 'International Tables Vol C Tables 4.2.6.8 and 6.1.1.4'
F F 0.0171 0.0103 'International Tables Vol C Tables 4.2.6.8 and 6.1.1.4'
Ir Ir -1.4442 7.9887 'International Tables Vol C Tables 4.2.6.8 and 6.1.1.4'
N N 0.0061 0.0033 'International Tables Vol C Tables 4.2.6.8 and 6.1.1.4'
O O 0.0106 0.0060 'International Tables Vol C Tables 4.2.6.8 and 6.1.1.4'
P P 0.1023 0.0942 'International Tables Vol C Tables 4.2.6.8 and 6.1.1.4'

loop_
_geom_angle_atom_site_label_1
_geom_angle_atom_site_label_2
_geom_angle_atom_site_label_3
_geom_angle
Cl1 Ir1 H 91(2)
P1 Ir1 Cl1 89.12(5)
P1 Ir1 P2 174.20(5)
P1 Ir1 H 84(2)
P2 Ir1 Cl1 89.50(5)
P2 Ir1 H 90(2)
N1 Ir1 Cl1 96.65(13)
N1 Ir1 P1 90.64(12)
N1 Ir1 P2 95.12(12)
N1 Ir1 H 171(2)
C2 Ir1 Cl1 175.58(16)
C2 Ir1 P1 92.59(14)
C2 Ir1 P2 89.19(14)
C2 Ir1 N1 79.3(2)
C2 Ir1 H 93(2)
C12 P1 Ir1 110.97(17)
C18 P1 Ir1 116.81(18)
C18 P1 C12 106.0(3)
C18 P1 C23 102.5(3)
C23 P1 Ir1 118.10(18)
C23 P1 C12 100.6(2)
C29 P2 Ir1 115.84(18)
C29 P2 C35 102.9(2)
C35 P2 Ir1 117.68(18)
C41 P2 Ir1 111.98(18)
C41 P2 C29 105.4(3)
C41 P2 C35 101.4(2)
C3 O1 H1 109(5)
C1 N1 Ir1 114.0(3)
C11 N1 Ir1 127.2(4)
C11 N1 C1 118.8(5)
C4 N2 H2 118.4
C5 N2 H2 118.4
C5 N2 C4 123.2(5)
O1 C3 C47 112.0(5)
O2 C3 O1 129.0(6)
O2 C3 C47 118.9(5)
N1 C1 C4 112.7(4)
N1 C1 C8 121.6(5)
C8 C1 C4 125.6(5)
N2 C4 C1 120.8(5)
N2 C4 C2 120.8(5)
C2 C4 C1 118.2(5)
N2 C5 H5 120.5
N2 C5 C6 119.0(5)
C6 C5 H5 120.5
C5 C6 H6 120.1
C5 C6 C7 119.8(6)
C7 C6 H6 120.1
C6 C7 H7 119.5
C6 C7 C2 120.9(5)
C2 C7 H7 119.5
C4 C2 Ir1 115.3(4)
C4 C2 C7 116.3(5)
C7 C2 Ir1 128.3(4)
C1 C8 H8 120.9
C9 C8 C1 118.2(6)
C9 C8 H8 120.9
C8 C9 H9 119.7
C10 C9 C8 120.7(5)
C10 C9 H9 119.7
C9 C10 H10 121.0
C9 C10 C11 118.0(6)
C11 C10 H10 121.0
N1 C11 C10 122.6(6)
N1 C11 H11 118.7
C10 C11 H11 118.7
C13 C12 P1 117.5(4)
C13 C12 C17 118.2(5)
C17 C12 P1 124.0(5)
C12 C13 H13 119.5
C12 C13 C14 121.1(5)
C14 C13 H13 119.5
C13 C14 H14 119.7
C15 C14 C13 120.6(6)
C15 C14 H14 119.7
C14 C15 H15 120.6
C16 C15 C14 118.8(6)
C16 C15 H15 120.6
C15 C16 H16 119.1
C15 C16 C17 121.8(6)
C17 C16 H16 119.1
C12 C17 H17 120.3
C16 C17 C12 119.5(6)
C16 C17 H17 120.3
C19 C18 P1 121.7(4)
C22 C18 P1 121.9(4)
C22 C18 C19 116.3(6)
C18 C19 H19 119.3
C1A C19 C18 121.3(6)
C1A C19 H19 119.3
C19 C1A H1A 119.9
C20 C1A C19 120.2(6)
C20 C1A H1A 119.9
C1A C20 H20 120.1
C21 C20 C1A 119.9(6)
C21 C20 H20 120.1
C20 C21 H21 119.9
C20 C21 C22 120.2(6)
C22 C21 H21 119.9
C18 C22 H22 119.0
C21 C22 C18 122.0(6)
C21 C22 H22 119.0
C24 C23 P1 119.1(4)
C28 C23 P1 123.1(4)
C28 C23 C24 117.7(5)
C23 C24 H24 118.8
C25 C24 C23 122.4(5)
C25 C24 H24 118.8
C24 C25 H25 120.3
C24 C25 C26 119.5(6)
C26 C25 H25 120.3
C25 C26 H26 120.0
C25 C26 C27 120.1(6)
C27 C26 H26 120.0
C26 C27 H27 120.3
C28 C27 C26 119.4(5)
C28 C27 H27 120.3
C23 C28 C27 120.8(5)
C23 C28 H28 119.6
C27 C28 H28 119.6
C30 C29 P2 124.8(5)
C34 C29 P2 117.1(4)
C34 C29 C30 118.1(5)
C29 C30 H30 119.9
C31 C30 C29 120.2(6)
C31 C30 H30 119.9
C30 C31 H31 119.3
C32 C31 C30 121.4(6)
C32 C31 H31 119.3
C31 C32 H32 120.5
C33 C32 C31 119.0(6)
C33 C32 H32 120.5
C32 C33 H33 119.8
C32 C33 C34 120.4(6)
C34 C33 H33 119.8
C29 C34 C33 121.0(6)
C29 C34 H34 119.5
C33 C34 H34 119.5
C36 C35 P2 121.7(4)
C36 C35 C40 119.9(5)
C40 C35 P2 118.2(4)
C35 C36 H36 120.0
C35 C36 C37 120.0(5)
C37 C36 H36 120.0
C36 C37 H37 119.8
C38 C37 C36 120.3(6)
C38 C37 H37 119.8
C37 C38 H38 120.0
C37 C38 C39 119.9(5)
C39 C38 H38 120.0
C38 C39 H39 119.8
C38 C39 C40 120.4(5)
C40 C39 H39 119.8
C35 C40 C39 119.4(5)
C35 C40 H40 120.3
C39 C40 H40 120.3
C42 C41 P2 121.7(4)
C42 C41 C46 118.3(5)
C46 C41 P2 119.4(4)
C41 C42 H42 119.7
C43 C42 C41 120.7(5)
C43 C42 H42 119.7
C42 C43 H43 119.6
C44 C43 C42 120.8(6)
C44 C43 H43 119.6
C43 C44 H44 120.5
C43 C44 C45 119.1(6)
C45 C44 H44 120.5
C44 C45 H45 119.6
C46 C45 C44 120.9(6)
C46 C45 H45 119.6
C41 C46 H46 119.9
C45 C46 C41 120.2(6)
C45 C46 H46 119.9
F3 C47 C3 112.7(5)
F4 C47 F3 107.2(5)
F4 C47 C3 112.3(5)
F4 C47 F5 108.2(6)
F5 C47 F3 106.3(5)
F5 C47 C3 109.8(5)
O3 C49 C50 111.5(6)
O48 C49 O3 127.4(6)
O48 C49 C50 121.0(6)
F6 C50 C49 113.7(6)
F6 C50 F52B 96.5(7)
F6 C50 F51A 99.2(8)
F51B C50 F6 118.0(8)
F51B C50 C49 117.2(8)
F51B C50 F52B 99.1(9)
F52B C50 C49 108.2(7)
F52A C50 F6 121.1(9)
F52A C50 C49 112.5(8)
F52A C50 F51A 103.1(9)
F51A C50 C49 103.9(7)

loop_
_geom_bond_atom_site_label_1
_geom_bond_atom_site_label_2
_geom_bond_distance
Ir1 Cl1 2.4556(14)
Ir1 P1 2.3295(14)
Ir1 P2 2.3390(13)
Ir1 N1 2.167(4)
Ir1 C2 1.992(6)
Ir1 H 1.53(5)
P1 C12 1.831(6)
P1 C18 1.811(6)
P1 C23 1.817(6)
P2 C29 1.827(6)
P2 C35 1.844(5)
P2 C41 1.816(6)
F3 C47 1.342(7)
O1 C3 1.274(7)
O1 H1 0.96(2)
O2 C3 1.204(6)
O3 C49 1.296(7)
N1 C1 1.360(7)
N1 C11 1.336(7)
N2 H2 0.8800
N2 C4 1.350(7)
N2 C5 1.333(7)
C3 C47 1.535(9)
F4 C47 1.321(7)
F5 C47 1.332(7)
F6 C50 1.283(8)
C1 C4 1.470(8)
C1 C8 1.399(7)
C4 C2 1.397(7)
C5 H5 0.9500
C5 C6 1.383(8)
C6 H6 0.9500
C6 C7 1.385(8)
C7 H7 0.9500
C7 C2 1.411(8)
C8 H8 0.9500
C8 C9 1.380(9)
C9 H9 0.9500
C9 C10 1.377(8)
C10 H10 0.9500
C10 C11 1.396(8)
C11 H11 0.9500
C12 C13 1.387(8)
C12 C17 1.413(7)
C13 H13 0.9500
C13 C14 1.388(8)
C14 H14 0.9500
C14 C15 1.378(8)
C15 H15 0.9500
C15 C16 1.376(9)
C16 H16 0.9500
C16 C17 1.386(8)
C17 H17 0.9500
C18 C19 1.419(7)
C18 C22 1.397(8)
C19 H19 0.9500
C19 C1A 1.384(9)
C1A H1A 0.9500
C1A C20 1.379(9)
C20 H20 0.9500
C20 C21 1.377(9)
C21 H21 0.9500
C21 C22 1.385(9)
C22 H22 0.9500
C23 C24 1.406(7)
C23 C28 1.390(7)
C24 H24 0.9500
C24 C25 1.362(8)
C25 H25 0.9500
C25 C26 1.386(8)
C26 H26 0.9500
C26 C27 1.405(8)
C27 H27 0.9500
C27 C28 1.397(8)
C28 H28 0.9500
C29 C30 1.402(8)
C29 C34 1.395(8)
C30 H30 0.9500
C30 C31 1.392(8)
C31 H31 0.9500
C31 C32 1.382(9)
C32 H32 0.9500
C32 C33 1.381(9)
C33 H33 0.9500
C33 C34 1.403(8)
C34 H34 0.9500
C35 C36 1.384(8)
C35 C40 1.398(7)
C36 H36 0.9500
C36 C37 1.398(7)
C37 H37 0.9500
C37 C38 1.378(8)
C38 H38 0.9500
C38 C39 1.385(8)
C39 H39 0.9500
C39 C40 1.400(7)
C40 H40 0.9500
C41 C42 1.393(7)
C41 C46 1.407(7)
C42 H42 0.9500
C42 C43 1.389(8)
C43 H43 0.9500
C43 C44 1.378(8)
C44 H44 0.9500
C44 C45 1.388(8)
C45 H45 0.9500
C45 C46 1.387(8)
C46 H46 0.9500
O48 C49 1.200(7)
C49 C50 1.532(9)
C50 F51B 1.252(12)
C50 F52B 1.492(15)
C50 F52A 1.233(14)
C50 F51A 1.454(15)
